data_7704046
loop_
_publ_author_name
'Braun, Jason D.'
'Gray, Paul A.'
'Sidhu, Baldeep K.'
'Nemez, Dion B.'
'Herbert, David E.'

_publ_section_title
;
 Zn-Templated synthesis of substituted (2,6-diimine)pyridine proligands
 and evaluation of their iron complexes as anolytes for flow battery
 applications.
;
_journal_issue 45
_journal_name_full 'Dalton transactions (Cambridge, England : 2003)'
_journal_page_first 16175
_journal_page_last 16183
_journal_paper_doi 10.1039/d0dt00543f
_journal_volume 49
_journal_year 2020
_chemical_formula_moiety 'C21 H17 Cl2 F2 N3 Zn, C2 H3 N'
_chemical_formula_sum 'C23 H20 Cl2 F2 N4 Zn'
_chemical_formula_weight 526.70
_space_group_crystal_system triclinic
_space_group_IT_number 2
_space_group_name_Hall '-P 1'
_space_group_name_H-M_alt 'P -1'
_atom_sites_solution_hydrogens geom
_atom_sites_solution_primary dual
_audit_creation_date 2019-07-27
_audit_creation_method
;
Olex2 1.2
(compiled May 18 2018 14:05:52 for OlexSys, GUI svn.r5506)
;
_audit_update_record
;
2020-02-10 deposited with the CCDC.	2020-04-12 downloaded from the CCDC.
;
_cell_angle_alpha 105.6760(10)
_cell_angle_beta 95.8720(10)
_cell_angle_gamma 94.3010(10)
_cell_formula_units_Z 4
_cell_length_a 8.8832(3)
_cell_length_b 12.6990(5)
_cell_length_c 21.7752(8)
_cell_measurement_reflns_used 9964
_cell_measurement_temperature 150(2)
_cell_measurement_theta_max 27.523
_cell_measurement_theta_min 2.912
_cell_volume 2339.09(15)
_computing_cell_refinement 'SAINT V8.38A (?, 2016)'
_computing_data_reduction 'SAINT V8.38A (?, 2016)'
_computing_molecular_graphics 'Olex2 (Dolomanov et al., 2009)'
_computing_publication_material 'Olex2 (Dolomanov et al., 2009)'
_computing_structure_refinement 'ShelXL (Sheldrick, 2015)'
_computing_structure_solution 'ShelXT (Sheldrick, 2015)'
_diffrn_ambient_temperature 150.0
_diffrn_measured_fraction_theta_full 0.999
_diffrn_measured_fraction_theta_max 0.995
_diffrn_measurement_device_type 'Bruker D8 Quest ECO CMOS'
_diffrn_measurement_method '\f and \w scans'
_diffrn_radiation_type MoK\a
_diffrn_radiation_wavelength 0.71073
_diffrn_reflns_av_R_equivalents 0.0757
_diffrn_reflns_av_unetI/netI 0.0667
_diffrn_reflns_Laue_measured_fraction_full 0.999
_diffrn_reflns_Laue_measured_fraction_max 0.995
_diffrn_reflns_limit_h_max 11
_diffrn_reflns_limit_h_min -11
_diffrn_reflns_limit_k_max 16
_diffrn_reflns_limit_k_min -16
_diffrn_reflns_limit_l_max 28
_diffrn_reflns_limit_l_min -28
_diffrn_reflns_number 56870
_diffrn_reflns_point_group_measured_fraction_full 0.999
_diffrn_reflns_point_group_measured_fraction_max 0.995
_diffrn_reflns_theta_full 25.242
_diffrn_reflns_theta_max 27.566
_diffrn_reflns_theta_min 2.318
_diffrn_standards_number 0
_exptl_absorpt_coefficient_mu 1.312
_exptl_absorpt_correction_T_max 0.7456
_exptl_absorpt_correction_T_min 0.6161
_exptl_absorpt_correction_type multi-scan
_exptl_absorpt_process_details
;
SADABS-2016/2 (Bruker,2016) was used for absorption correction.
wR2(int) was 0.0967 before and 0.0783 after correction.
The Ratio of minimum to maximum transmission is 0.8263.
The \l/2 correction factor is Not present.
;
_exptl_crystal_colour yellow
_exptl_crystal_density_diffrn 1.496
_exptl_crystal_description plate
_exptl_crystal_F_000 1072
_exptl_crystal_size_max 0.27
_exptl_crystal_size_mid 0.24
_exptl_crystal_size_min 0.07
_refine_diff_density_max 0.631
_refine_diff_density_min -0.534
_refine_diff_density_rms 0.101
_refine_ls_extinction_method none
_refine_ls_goodness_of_fit_ref 1.111
_refine_ls_hydrogen_treatment constr
_refine_ls_matrix_type full
_refine_ls_number_parameters 583
_refine_ls_number_reflns 10800
_refine_ls_number_restraints 0
_refine_ls_restrained_S_all 1.111
_refine_ls_R_factor_all 0.0952
_refine_ls_R_factor_gt 0.0618
_refine_ls_shift/su_max 0.001
_refine_ls_shift/su_mean 0.000
_refine_ls_structure_factor_coef Fsqd
_refine_ls_weighting_details 'w=1/[\s^2^(Fo^2^)+6.5846P] where P=(Fo^2^+2Fc^2^)/3'
_refine_ls_weighting_scheme calc
_refine_ls_wR_factor_gt 0.0940
_refine_ls_wR_factor_ref 0.1038
_reflns_Friedel_coverage 0.000
_reflns_number_gt 8095
_reflns_number_total 10800
_reflns_threshold_expression 'I > 2\s(I)'
_cod_data_source_file d0dt00543f2.cif
_cod_data_source_block 1b
_cod_depositor_comments 'Adding full bibliography for 7704046--7704050.cif.'
_cod_database_code 7704046
_shelx_shelxl_version_number 2018/3
_shelx_space_group_comment
;
The symmetry employed for this shelxl refinement is uniquely defined
by the following loop, which should always be used as a source of
symmetry information in preference to the above space-group names.
They are only intended as comments.
;
_shelx_estimated_absorpt_t_max 0.914
_shelx_estimated_absorpt_t_min 0.718
_olex2_refinement_description
;
1. Fixed Uiso
 At 1.2 times of:
  All C(H) groups
 At 1.5 times of:
  All C(H,H,H) groups
2.a Aromatic/amide H refined with riding coordinates:
 C4(H4), C5(H5), C6(H6), C11(H11), C12(H12), C14(H14), C15(H15), C17(H17),
 C18(H18), C20(H20), C21(H21), C25(H25), C26(H26), C27(H27), C32(H32), C33(H33),
  C35(H35), C36(H36), C38(H38), C39(H39), C41(H41), C42(H42)
2.b Idealised Me refined as rotating group:
 C2(H2A,H2B,H2C), C9(H9A,H9B,H9C), C23(H23A,H23B,H23C), C30(H30A,H30B,H30C),
 C43(H43A,H43B,H43C), C45(H45A,H45B,H45C)
;
_olex2_submission_special_instructions 'No special instructions were received'

loop_
_space_group_symop_operation_xyz
'x, y, z'
'-x, -y, -z'

loop_
_atom_site_label
_atom_site_type_symbol
_atom_site_fract_x
_atom_site_fract_y
_atom_site_fract_z
_atom_site_U_iso_or_equiv
_atom_site_adp_type
_atom_site_occupancy
_atom_site_site_symmetry_order
_atom_site_calc_flag
_atom_site_refinement_flags_posn
_atom_site_refinement_flags_adp
_atom_site_refinement_flags_occupancy
_atom_site_disorder_assembly
_atom_site_disorder_group
C1 C 1.0542(4) 0.5722(3) 0.65647(17) 0.0200(8) Uani 1 1 d . . . . .
C2 C 0.9701(5) 0.6052(3) 0.60324(19) 0.0280(9) Uani 1 1 d . . . . .
H2A H 0.926902 0.674149 0.620808 0.042 Uiso 1 1 calc GR . . . .
H2B H 0.887894 0.547486 0.580951 0.042 Uiso 1 1 calc GR . . . .
H2C H 1.040034 0.615567 0.572849 0.042 Uiso 1 1 calc GR . . . .
C3 C 1.1772(4) 0.6529(3) 0.70056(17) 0.0196(8) Uani 1 1 d . . . . .
C4 C 1.2122(4) 0.7599(3) 0.69731(18) 0.0219(8) Uani 1 1 d . . . . .
H4 H 1.155187 0.787562 0.666875 0.026 Uiso 1 1 calc R . . . .
C5 C 1.3313(4) 0.8246(3) 0.73929(18) 0.0226(8) Uani 1 1 d . . . . .
H5 H 1.357377 0.897821 0.737951 0.027 Uiso 1 1 calc R . . . .
C6 C 1.4131(4) 0.7833(3) 0.78333(18) 0.0221(8) Uani 1 1 d . . . . .
H6 H 1.496048 0.827165 0.812180 0.026 Uiso 1 1 calc R . . . .
C7 C 1.3714(4) 0.6764(3) 0.78454(17) 0.0202(8) Uani 1 1 d . . . . .
C8 C 1.4511(4) 0.6213(3) 0.82928(17) 0.0193(8) Uani 1 1 d . . . . .
C9 C 1.5804(4) 0.6861(3) 0.87678(19) 0.0270(9) Uani 1 1 d . . . . .
H9A H 1.665157 0.701987 0.854039 0.041 Uiso 1 1 calc GR . . . .
H9B H 1.613558 0.643517 0.906173 0.041 Uiso 1 1 calc GR . . . .
H9C H 1.547555 0.755270 0.901375 0.041 Uiso 1 1 calc GR . . . .
C10 C 0.9197(4) 0.3955(3) 0.63276(18) 0.0211(8) Uani 1 1 d . . . . .
C11 C 0.9433(4) 0.3289(3) 0.57381(19) 0.0300(9) Uani 1 1 d . . . . .
H11 H 1.033912 0.341815 0.556024 0.036 Uiso 1 1 calc R . . . .
C12 C 0.8340(5) 0.2429(4) 0.5405(2) 0.0358(10) Uani 1 1 d . . . . .
H12 H 0.847964 0.196340 0.499766 0.043 Uiso 1 1 calc R . . . .
C13 C 0.7062(4) 0.2271(3) 0.5679(2) 0.0302(9) Uani 1 1 d . . . . .
C14 C 0.6798(4) 0.2919(3) 0.6258(2) 0.0301(9) Uani 1 1 d . . . . .
H14 H 0.588098 0.278991 0.642870 0.036 Uiso 1 1 calc R . . . .
C15 C 0.7888(4) 0.3767(3) 0.65940(19) 0.0258(9) Uani 1 1 d . . . . .
H15 H 0.774096 0.421880 0.700435 0.031 Uiso 1 1 calc R . . . .
C16 C 1.4647(4) 0.4604(3) 0.86276(18) 0.0217(8) Uani 1 1 d . . . . .
C17 C 1.3804(4) 0.4330(3) 0.90707(18) 0.0257(9) Uani 1 1 d . . . . .
H17 H 1.280549 0.454204 0.910134 0.031 Uiso 1 1 calc R . . . .
C18 C 1.4412(5) 0.3746(3) 0.94700(19) 0.0315(10) Uani 1 1 d . . . . .
H18 H 1.385046 0.357017 0.978406 0.038 Uiso 1 1 calc R . . . .
C19 C 1.5836(5) 0.3427(3) 0.9405(2) 0.0335(10) Uani 1 1 d . . . . .
C20 C 1.6695(5) 0.3658(3) 0.8957(2) 0.0345(10) Uani 1 1 d . . . . .
H20 H 1.767516 0.341532 0.891834 0.041 Uiso 1 1 calc R . . . .
C21 C 1.6085(4) 0.4258(3) 0.8564(2) 0.0307(9) Uani 1 1 d . . . . .
H21 H 1.665144 0.443176 0.825034 0.037 Uiso 1 1 calc R . . . .
Cl1 Cl 1.31321(11) 0.32452(8) 0.68091(5) 0.0293(2) Uani 1 1 d . . . . .
Cl2 Cl 1.02977(11) 0.39292(8) 0.80282(4) 0.0260(2) Uani 1 1 d . . . . .
F1 F 0.5998(3) 0.1413(2) 0.53571(13) 0.0470(7) Uani 1 1 d . . . . .
F2 F 1.6427(3) 0.2851(2) 0.97975(13) 0.0500(7) Uani 1 1 d . . . . .
N1 N 1.0343(3) 0.4809(2) 0.66979(14) 0.0207(7) Uani 1 1 d . . . . .
N2 N 1.2550(3) 0.6139(2) 0.74380(14) 0.0173(6) Uani 1 1 d . . . . .
N3 N 1.3984(3) 0.5217(2) 0.82274(15) 0.0211(7) Uani 1 1 d . . . . .
Zn1 Zn 1.19664(5) 0.45365(3) 0.74652(2) 0.01885(10) Uani 1 1 d . . . . .
C22 C 0.0476(4) -0.0567(3) 0.27079(17) 0.0191(8) Uani 1 1 d . . . . .
C23 C 0.0449(5) -0.1190(3) 0.31975(19) 0.0270(9) Uani 1 1 d . . . . .
H23A H -0.047117 -0.106967 0.340873 0.041 Uiso 1 1 calc GR . . . .
H23B H 0.135007 -0.093239 0.351904 0.041 Uiso 1 1 calc GR . . . .
H23C H 0.044936 -0.197602 0.298678 0.041 Uiso 1 1 calc GR . . . .
C24 C -0.0928(4) -0.0682(3) 0.22474(17) 0.0178(7) Uani 1 1 d . . . . .
C25 C -0.2205(4) -0.1404(3) 0.22187(18) 0.0227(8) Uani 1 1 d . . . . .
H25 H -0.222463 -0.185740 0.250155 0.027 Uiso 1 1 calc R . . . .
C26 C -0.3443(4) -0.1451(3) 0.17714(19) 0.0246(8) Uani 1 1 d . . . . .
H26 H -0.432990 -0.193425 0.174693 0.029 Uiso 1 1 calc R . . . .
C27 C -0.3395(4) -0.0798(3) 0.13605(18) 0.0218(8) Uani 1 1 d . . . . .
H27 H -0.424161 -0.082478 0.105028 0.026 Uiso 1 1 calc R . . . .
C28 C -0.2079(4) -0.0096(3) 0.14093(17) 0.0170(7) Uani 1 1 d . . . . .
C29 C -0.1888(4) 0.0655(3) 0.09948(17) 0.0179(7) Uani 1 1 d . . . . .
C30 C -0.3174(4) 0.0678(3) 0.05043(19) 0.0278(9) Uani 1 1 d . . . . .
H30A H -0.321916 0.003191 0.013239 0.042 Uiso 1 1 calc GR . . . .
H30B H -0.301870 0.134794 0.036698 0.042 Uiso 1 1 calc GR . . . .
H30C H -0.413188 0.066971 0.069104 0.042 Uiso 1 1 calc GR . . . .
C31 C 0.3025(4) 0.0176(3) 0.30168(17) 0.0197(8) Uani 1 1 d . . . . .
C32 C 0.3845(4) -0.0726(3) 0.29522(18) 0.0242(8) Uani 1 1 d . . . . .
H32 H 0.344097 -0.141284 0.265904 0.029 Uiso 1 1 calc R . . . .
C33 C 0.5249(4) -0.0631(3) 0.33128(19) 0.0262(9) Uani 1 1 d . . . . .
H33 H 0.582169 -0.124345 0.326932 0.031 Uiso 1 1 calc R . . . .
C34 C 0.5793(4) 0.0366(3) 0.37330(19) 0.0265(9) Uani 1 1 d . . . . .
C35 C 0.5007(5) 0.1284(3) 0.38098(19) 0.0275(9) Uani 1 1 d . . . . .
H35 H 0.541079 0.196585 0.410864 0.033 Uiso 1 1 calc R . . . .
C36 C 0.3616(4) 0.1179(3) 0.34384(17) 0.0222(8) Uani 1 1 d . . . . .
H36 H 0.306337 0.180020 0.347317 0.027 Uiso 1 1 calc R . . . .
C37 C -0.0258(4) 0.1979(3) 0.07324(17) 0.0190(8) Uani 1 1 d . . . . .
C38 C -0.0027(4) 0.3093(3) 0.10312(18) 0.0227(8) Uani 1 1 d . . . . .
H38 H -0.011251 0.336117 0.147644 0.027 Uiso 1 1 calc R . . . .
C39 C 0.0332(4) 0.3823(3) 0.06814(18) 0.0244(8) Uani 1 1 d . . . . .
H39 H 0.047718 0.459432 0.087899 0.029 Uiso 1 1 calc R . . . .
C40 C 0.0471(4) 0.3400(3) 0.00444(19) 0.0259(9) Uani 1 1 d . . . . .
C41 C 0.0259(5) 0.2298(3) -0.0263(2) 0.0316(10) Uani 1 1 d . . . . .
H41 H 0.037200 0.203365 -0.070596 0.038 Uiso 1 1 calc R . . . .
C42 C -0.0123(5) 0.1578(3) 0.00868(19) 0.0268(9) Uani 1 1 d . . . . .
H42 H -0.029291 0.080911 -0.011675 0.032 Uiso 1 1 calc R . . . .
Cl3 Cl 0.17470(11) 0.26842(7) 0.24763(4) 0.0244(2) Uani 1 1 d . . . . .
Cl4 Cl 0.27946(10) 0.01716(8) 0.12245(5) 0.0256(2) Uani 1 1 d . . . . .
F3 F 0.7186(3) 0.0468(2) 0.40790(13) 0.0436(7) Uani 1 1 d . . . . .
F4 F 0.0840(3) 0.4109(2) -0.02994(12) 0.0407(6) Uani 1 1 d . . . . .
N4 N 0.1587(3) 0.0079(2) 0.26369(14) 0.0188(6) Uani 1 1 d . . . . .
N5 N -0.0880(3) -0.0053(2) 0.18440(14) 0.0162(6) Uani 1 1 d . . . . .
N6 N -0.0596(3) 0.1244(2) 0.11067(14) 0.0187(6) Uani 1 1 d . . . . .
Zn2 Zn 0.11197(5) 0.09392(3) 0.18753(2) 0.01743(10) Uani 1 1 d . . . . .
C43 C 1.5177(6) 0.5488(5) 0.6214(3) 0.0569(14) Uani 1 1 d . . . . .
H43A H 1.609689 0.525756 0.602561 0.085 Uiso 1 1 calc GR . . . .
H43B H 1.490677 0.502887 0.649098 0.085 Uiso 1 1 calc GR . . . .
H43C H 1.536793 0.625993 0.646963 0.085 Uiso 1 1 calc GR . . . .
C44 C 1.3995(7) 0.5372(6) 0.5729(3) 0.075(2) Uani 1 1 d . . . . .
N7 N 1.3032(9) 0.5290(11) 0.5339(4) 0.198(6) Uani 1 1 d . . . . .
C45 C 1.2308(8) 0.1237(7) 0.5096(3) 0.094(3) Uani 1 1 d . . . . .
H45A H 1.305877 0.073944 0.493296 0.141 Uiso 1 1 calc GR . . . .
H45B H 1.174296 0.094553 0.538840 0.141 Uiso 1 1 calc GR . . . .
H45C H 1.283097 0.196519 0.532697 0.141 Uiso 1 1 calc GR . . . .
C46 C 1.1262(6) 0.1327(4) 0.4563(2) 0.0407(11) Uani 1 1 d . . . . .
N8 N 1.0454(5) 0.1392(3) 0.4145(2) 0.0458(10) Uani 1 1 d . . . . .

loop_
_atom_site_aniso_label
_atom_site_aniso_U_11
_atom_site_aniso_U_22
_atom_site_aniso_U_33
_atom_site_aniso_U_23
_atom_site_aniso_U_13
_atom_site_aniso_U_12
C1 0.0171(18) 0.023(2) 0.0205(19) 0.0058(16) 0.0049(15) 0.0037(15)
C2 0.027(2) 0.027(2) 0.030(2) 0.0111(18) -0.0024(18) -0.0003(17)
C3 0.0201(19) 0.0217(19) 0.0183(19) 0.0064(15) 0.0056(15) 0.0036(15)
C4 0.027(2) 0.0209(19) 0.0206(19) 0.0090(16) 0.0067(16) 0.0066(16)
C5 0.031(2) 0.0150(18) 0.023(2) 0.0063(15) 0.0081(17) 0.0008(16)
C6 0.022(2) 0.0196(19) 0.023(2) 0.0036(16) 0.0070(16) -0.0046(15)
C7 0.0192(19) 0.0216(19) 0.0208(19) 0.0064(15) 0.0072(15) 0.0010(15)
C8 0.0168(18) 0.0235(19) 0.0196(19) 0.0082(16) 0.0061(15) 0.0006(15)
C9 0.023(2) 0.027(2) 0.030(2) 0.0116(18) -0.0028(17) -0.0048(16)
C10 0.0192(19) 0.0214(19) 0.023(2) 0.0075(16) -0.0003(16) 0.0000(15)
C11 0.021(2) 0.038(2) 0.028(2) 0.0048(19) 0.0058(17) -0.0055(17)
C12 0.027(2) 0.043(3) 0.027(2) -0.004(2) 0.0031(18) -0.0066(19)
C13 0.020(2) 0.029(2) 0.036(2) 0.0070(19) -0.0075(18) -0.0092(17)
C14 0.018(2) 0.037(2) 0.036(2) 0.012(2) 0.0035(18) -0.0007(17)
C15 0.022(2) 0.029(2) 0.025(2) 0.0057(17) 0.0049(17) 0.0025(16)
C16 0.0213(19) 0.0188(19) 0.023(2) 0.0079(16) -0.0049(16) -0.0066(15)
C17 0.025(2) 0.025(2) 0.026(2) 0.0088(17) -0.0002(17) -0.0027(16)
C18 0.039(2) 0.031(2) 0.023(2) 0.0103(18) -0.0019(19) -0.0045(19)
C19 0.038(3) 0.027(2) 0.035(2) 0.0164(19) -0.013(2) -0.0042(19)
C20 0.022(2) 0.030(2) 0.051(3) 0.016(2) -0.006(2) -0.0005(18)
C21 0.022(2) 0.028(2) 0.042(3) 0.0125(19) 0.0002(19) -0.0041(17)
Cl1 0.0304(5) 0.0254(5) 0.0376(6) 0.0122(4) 0.0164(4) 0.0090(4)
Cl2 0.0250(5) 0.0303(5) 0.0222(5) 0.0068(4) 0.0074(4) -0.0034(4)
F1 0.0319(14) 0.0486(16) 0.0474(16) 0.0017(13) -0.0070(12) -0.0185(12)
F2 0.0553(17) 0.0474(16) 0.0550(18) 0.0352(14) -0.0139(14) 0.0058(13)
N1 0.0197(16) 0.0221(17) 0.0202(16) 0.0057(13) 0.0041(13) 0.0001(13)
N2 0.0154(15) 0.0164(15) 0.0216(16) 0.0075(13) 0.0035(13) 0.0008(12)
N3 0.0168(15) 0.0227(16) 0.0255(17) 0.0115(14) 0.0010(13) -0.0022(13)
Zn1 0.0181(2) 0.0165(2) 0.0225(2) 0.00668(18) 0.00338(18) 0.00015(16)
C22 0.025(2) 0.0147(17) 0.0188(19) 0.0047(15) 0.0061(15) 0.0040(15)
C23 0.028(2) 0.025(2) 0.031(2) 0.0138(18) 0.0036(18) -0.0008(17)
C24 0.0186(18) 0.0124(17) 0.0218(19) 0.0031(14) 0.0048(15) 0.0011(14)
C25 0.026(2) 0.0191(19) 0.025(2) 0.0084(16) 0.0065(17) 0.0007(15)
C26 0.022(2) 0.0194(19) 0.029(2) 0.0026(16) 0.0055(17) -0.0058(15)
C27 0.0208(19) 0.0200(19) 0.0217(19) 0.0023(16) 0.0027(16) -0.0023(15)
C28 0.0146(17) 0.0168(18) 0.0175(18) 0.0010(14) 0.0026(14) 0.0028(14)
C29 0.0170(18) 0.0186(18) 0.0175(18) 0.0032(15) 0.0022(15) 0.0043(14)
C30 0.020(2) 0.036(2) 0.029(2) 0.0139(18) -0.0006(17) -0.0004(17)
C31 0.0176(18) 0.026(2) 0.0172(18) 0.0087(16) 0.0039(15) -0.0012(15)
C32 0.024(2) 0.023(2) 0.025(2) 0.0050(16) 0.0029(17) 0.0030(16)
C33 0.024(2) 0.027(2) 0.032(2) 0.0131(18) 0.0064(17) 0.0085(17)
C34 0.019(2) 0.038(2) 0.025(2) 0.0154(18) 0.0000(16) -0.0003(17)
C35 0.032(2) 0.024(2) 0.025(2) 0.0064(17) 0.0012(18) -0.0041(17)
C36 0.023(2) 0.025(2) 0.0204(19) 0.0087(16) 0.0046(16) 0.0012(16)
C37 0.0194(18) 0.0196(18) 0.0220(19) 0.0112(15) 0.0045(15) 0.0047(15)
C38 0.027(2) 0.0213(19) 0.0209(19) 0.0067(16) 0.0042(16) 0.0038(16)
C39 0.026(2) 0.021(2) 0.027(2) 0.0083(17) 0.0038(17) -0.0004(16)
C40 0.025(2) 0.030(2) 0.033(2) 0.0211(18) 0.0117(18) 0.0091(17)
C41 0.042(3) 0.034(2) 0.026(2) 0.0120(19) 0.0156(19) 0.018(2)
C42 0.036(2) 0.021(2) 0.024(2) 0.0067(17) 0.0042(18) 0.0086(17)
Cl3 0.0308(5) 0.0176(4) 0.0223(5) 0.0029(4) 0.0004(4) -0.0001(4)
Cl4 0.0204(5) 0.0278(5) 0.0248(5) 0.0002(4) 0.0060(4) 0.0008(4)
F3 0.0270(13) 0.0513(16) 0.0479(16) 0.0128(13) -0.0111(12) 0.0011(12)
F4 0.0542(16) 0.0383(14) 0.0464(16) 0.0304(13) 0.0258(13) 0.0161(12)
N4 0.0201(16) 0.0156(15) 0.0204(16) 0.0047(13) 0.0024(13) 0.0017(12)
N5 0.0156(15) 0.0164(15) 0.0176(15) 0.0055(12) 0.0055(12) 0.0007(12)
N6 0.0212(16) 0.0151(15) 0.0201(16) 0.0058(13) 0.0024(13) 0.0018(12)
Zn2 0.0159(2) 0.0165(2) 0.0199(2) 0.00568(17) 0.00286(17) -0.00154(16)
C43 0.044(3) 0.066(4) 0.065(4) 0.028(3) 0.004(3) 0.002(3)
C44 0.044(3) 0.131(6) 0.047(4) 0.016(4) 0.008(3) 0.014(4)
N7 0.074(5) 0.428(17) 0.067(5) 0.025(7) -0.004(4) 0.044(8)
C45 0.085(5) 0.146(7) 0.059(4) 0.034(4) 0.004(4) 0.056(5)
C46 0.046(3) 0.042(3) 0.041(3) 0.015(2) 0.019(2) 0.015(2)
N8 0.046(3) 0.046(2) 0.049(3) 0.016(2) 0.014(2) 0.010(2)

loop_
_atom_type_symbol
_atom_type_description
_atom_type_scat_dispersion_real
_atom_type_scat_dispersion_imag
_atom_type_scat_source
C C 0.0033 0.0016 'International Tables Vol C Tables 4.2.6.8 and 6.1.1.4'
H H 0.0000 0.0000 'International Tables Vol C Tables 4.2.6.8 and 6.1.1.4'
Cl Cl 0.1484 0.1585 'International Tables Vol C Tables 4.2.6.8 and 6.1.1.4'
F F 0.0171 0.0103 'International Tables Vol C Tables 4.2.6.8 and 6.1.1.4'
N N 0.0061 0.0033 'International Tables Vol C Tables 4.2.6.8 and 6.1.1.4'
Zn Zn 0.2839 1.4301 'International Tables Vol C Tables 4.2.6.8 and 6.1.1.4'

loop_
_geom_angle_atom_site_label_1
_geom_angle_atom_site_label_2
_geom_angle_atom_site_label_3
_geom_angle
_geom_angle_site_symmetry_1
_geom_angle_site_symmetry_3
_geom_angle_publ_flag
C2 C1 C3 118.5(3) . . ?
N1 C1 C2 127.2(3) . . ?
N1 C1 C3 114.4(3) . . ?
C4 C3 C1 124.1(3) . . ?
N2 C3 C1 114.6(3) . . ?
N2 C3 C4 121.2(3) . . ?
C5 C4 C3 118.4(3) . . ?
C4 C5 C6 120.2(3) . . ?
C5 C6 C7 118.6(3) . . ?
C6 C7 C8 124.0(3) . . ?
N2 C7 C6 121.0(3) . . ?
N2 C7 C8 114.9(3) . . ?
C9 C8 C7 118.2(3) . . ?
N3 C8 C7 115.3(3) . . ?
N3 C8 C9 126.5(3) . . ?
C11 C10 C15 120.6(4) . . ?
C11 C10 N1 120.9(3) . . ?
C15 C10 N1 118.4(3) . . ?
C10 C11 C12 119.7(4) . . ?
C13 C12 C11 118.2(4) . . ?
C12 C13 F1 118.2(4) . . ?
C14 C13 C12 123.3(4) . . ?
C14 C13 F1 118.5(4) . . ?
C13 C14 C15 118.7(4) . . ?
C14 C15 C10 119.5(4) . . ?
C17 C16 C21 120.2(4) . . ?
C17 C16 N3 118.3(3) . . ?
C21 C16 N3 121.4(3) . . ?
C16 C17 C18 120.0(4) . . ?
C19 C18 C17 118.8(4) . . ?
C18 C19 C20 122.9(4) . . ?
F2 C19 C18 118.6(4) . . ?
F2 C19 C20 118.5(4) . . ?
C19 C20 C21 118.0(4) . . ?
C20 C21 C16 120.1(4) . . ?
C1 N1 C10 121.3(3) . . ?
C1 N1 Zn1 117.3(2) . . ?
C10 N1 Zn1 121.2(2) . . ?
C3 N2 C7 120.6(3) . . ?
C3 N2 Zn1 119.4(2) . . ?
C7 N2 Zn1 120.0(2) . . ?
C8 N3 C16 120.6(3) . . ?
C8 N3 Zn1 115.9(2) . . ?
C16 N3 Zn1 123.5(2) . . ?
Cl1 Zn1 N3 97.03(9) . . ?
Cl2 Zn1 Cl1 116.40(4) . . ?
Cl2 Zn1 N3 101.44(8) . . ?
N1 Zn1 Cl1 95.97(8) . . ?
N1 Zn1 Cl2 98.82(8) . . ?
N1 Zn1 N3 147.86(11) . . ?
N2 Zn1 Cl1 114.79(8) . . ?
N2 Zn1 Cl2 128.78(8) . . ?
N2 Zn1 N1 74.00(11) . . ?
N2 Zn1 N3 73.87(11) . . ?
C23 C22 C24 117.8(3) . . ?
N4 C22 C23 127.1(3) . . ?
N4 C22 C24 115.1(3) . . ?
C25 C24 C22 123.3(3) . . ?
N5 C24 C22 115.5(3) . . ?
N5 C24 C25 121.1(3) . . ?
C26 C25 C24 118.6(3) . . ?
C27 C26 C25 120.1(3) . . ?
C26 C27 C28 118.5(3) . . ?
C27 C28 C29 123.7(3) . . ?
N5 C28 C27 121.2(3) . . ?
N5 C28 C29 115.1(3) . . ?
C30 C29 C28 118.9(3) . . ?
N6 C29 C28 115.2(3) . . ?
N6 C29 C30 125.8(3) . . ?
C32 C31 N4 120.1(3) . . ?
C36 C31 C32 120.0(3) . . ?
C36 C31 N4 119.8(3) . . ?
C33 C32 C31 120.3(4) . . ?
C34 C33 C32 118.4(4) . . ?
C33 C34 C35 122.9(4) . . ?
F3 C34 C33 118.5(4) . . ?
F3 C34 C35 118.5(4) . . ?
C36 C35 C34 118.0(4) . . ?
C31 C36 C35 120.4(4) . . ?
C38 C37 C42 120.6(3) . . ?
C38 C37 N6 118.8(3) . . ?
C42 C37 N6 120.6(3) . . ?
C37 C38 C39 120.0(3) . . ?
C40 C39 C38 118.1(4) . . ?
C39 C40 C41 123.1(4) . . ?
F4 C40 C39 118.4(4) . . ?
F4 C40 C41 118.4(4) . . ?
C40 C41 C42 118.4(4) . . ?
C37 C42 C41 119.9(4) . . ?
C22 N4 C31 119.6(3) . . ?
C22 N4 Zn2 116.0(2) . . ?
C31 N4 Zn2 124.4(2) . . ?
C24 N5 Zn2 119.1(2) . . ?
C28 N5 C24 120.3(3) . . ?
C28 N5 Zn2 120.5(2) . . ?
C29 N6 C37 120.7(3) . . ?
C29 N6 Zn2 115.7(2) . . ?
C37 N6 Zn2 123.5(2) . . ?
Cl3 Zn2 Cl4 117.30(4) . . ?
Cl3 Zn2 N6 98.79(8) . . ?
Cl4 Zn2 N6 97.69(8) . . ?
N4 Zn2 Cl3 99.14(8) . . ?
N4 Zn2 Cl4 97.84(8) . . ?
N4 Zn2 N6 147.49(11) . . ?
N5 Zn2 Cl3 126.73(8) . . ?
N5 Zn2 Cl4 115.97(8) . . ?
N5 Zn2 N4 74.24(11) . . ?
N5 Zn2 N6 73.29(11) . . ?
N7 C44 C43 179.1(11) . . ?
N8 C46 C45 179.5(6) . . ?

loop_
_geom_bond_atom_site_label_1
_geom_bond_atom_site_label_2
_geom_bond_distance
_geom_bond_site_symmetry_2
_geom_bond_publ_flag
C1 C2 1.486(5) . ?
C1 C3 1.501(5) . ?
C1 N1 1.273(5) . ?
C3 C4 1.393(5) . ?
C3 N2 1.334(4) . ?
C4 C5 1.377(5) . ?
C5 C6 1.381(5) . ?
C6 C7 1.389(5) . ?
C7 C8 1.497(5) . ?
C7 N2 1.339(5) . ?
C8 C9 1.490(5) . ?
C8 N3 1.281(5) . ?
C10 C11 1.379(5) . ?
C10 C15 1.385(5) . ?
C10 N1 1.434(5) . ?
C11 C12 1.390(5) . ?
C12 C13 1.362(6) . ?
C13 C14 1.360(6) . ?
C13 F1 1.368(4) . ?
C14 C15 1.380(5) . ?
C16 C17 1.379(5) . ?
C16 C21 1.390(5) . ?
C16 N3 1.429(5) . ?
C17 C18 1.382(5) . ?
C18 C19 1.366(6) . ?
C19 C20 1.376(6) . ?
C19 F2 1.359(4) . ?
C20 C21 1.388(6) . ?
Cl1 Zn1 2.2570(10) . ?
Cl2 Zn1 2.2375(10) . ?
N1 Zn1 2.210(3) . ?
N2 Zn1 2.080(3) . ?
N3 Zn1 2.258(3) . ?
C22 C23 1.490(5) . ?
C22 C24 1.491(5) . ?
C22 N4 1.284(4) . ?
C24 C25 1.389(5) . ?
C24 N5 1.339(4) . ?
C25 C26 1.379(5) . ?
C26 C27 1.376(5) . ?
C27 C28 1.393(5) . ?
C28 C29 1.492(5) . ?
C28 N5 1.338(4) . ?
C29 C30 1.490(5) . ?
C29 N6 1.285(4) . ?
C31 C32 1.387(5) . ?
C31 C36 1.382(5) . ?
C31 N4 1.427(5) . ?
C32 C33 1.383(5) . ?
C33 C34 1.365(6) . ?
C34 C35 1.384(6) . ?
C34 F3 1.359(4) . ?
C35 C36 1.382(5) . ?
C37 C38 1.378(5) . ?
C37 C42 1.381(5) . ?
C37 N6 1.430(4) . ?
C38 C39 1.389(5) . ?
C39 C40 1.367(5) . ?
C40 C41 1.368(6) . ?
C40 F4 1.359(4) . ?
C41 C42 1.384(5) . ?
Cl3 Zn2 2.2433(10) . ?
Cl4 Zn2 2.2526(10) . ?
N4 Zn2 2.241(3) . ?
N5 Zn2 2.083(3) . ?
N6 Zn2 2.278(3) . ?
C43 C44 1.382(8) . ?
C44 N7 1.119(8) . ?
C45 C46 1.446(8) . ?
C46 N8 1.124(6) . ?
